data_4501345
loop_
_publ_author_name
'Tsunobuchi, Yoshihide'
'Kaneko, Souhei'
'Nakabayashi, Koji'
'Ohkoshi, Shin-ichi'

_publ_section_title
;
 High Thermal Durability of Water-Free Copper-Octacyanotungsten-Based
 Magnets Containing Halogen Bonds
;
_journal_issue 12
_journal_name_full 'Crystal Growth &amp; Design'
_journal_page_first 5561
_journal_paper_doi 10.1021/cg2011265
_journal_volume 11
_journal_year 2011
_chemical_formula_moiety 'C56 H32 Br8 Cu3 N24 W2 '
_chemical_formula_sum 'C56 H32 Br8 Cu3 N24 W2'
_chemical_formula_weight 2238.60
_space_group_IT_number 2
_symmetry_cell_setting triclinic
_symmetry_Int_Tables_number 2
_symmetry_space_group_name_Hall '-P 1'
_symmetry_space_group_name_H-M 'P -1'
_cell_angle_alpha 81.6600(7)
_cell_angle_beta 82.6040(8)
_cell_angle_gamma 64.6160(7)
_cell_formula_units_Z 1
_cell_length_a 10.1695(3)
_cell_length_b 11.7943(3)
_cell_length_c 16.2736(4)
_cell_measurement_reflns_used 14784
_cell_measurement_temperature 296(1)
_cell_measurement_theta_max 27.5
_cell_measurement_theta_min 3.0
_cell_volume 1739.95(8)
_computing_cell_refinement PROCESS-AUTO
_computing_data_collection PROCESS-AUTO
_computing_data_reduction CrystalStructure
_computing_publication_material 'CrystalStructure 3.8'
_computing_structure_refinement SHELXL
_computing_structure_solution SHELXS97
_diffrn_ambient_temperature 296(1)
_diffrn_detector_area_resol_mean 10.00
_diffrn_measured_fraction_theta_full 0.990
_diffrn_measured_fraction_theta_max 0.990
_diffrn_measurement_device_type 'Rigaku RAXIS-RAPID'
_diffrn_measurement_method \w
_diffrn_radiation_type 'Mo K\a'
_diffrn_radiation_wavelength 0.71075
_diffrn_reflns_av_R_equivalents 0.049
_diffrn_reflns_limit_h_max 13
_diffrn_reflns_limit_h_min -13
_diffrn_reflns_limit_k_max 15
_diffrn_reflns_limit_k_min -15
_diffrn_reflns_limit_l_max 21
_diffrn_reflns_limit_l_min -21
_diffrn_reflns_number 17082
_diffrn_reflns_theta_full 27.46
_diffrn_reflns_theta_max 27.46
_exptl_absorpt_coefficient_mu 8.861
_exptl_absorpt_correction_T_max 0.588
_exptl_absorpt_correction_T_min 0.222
_exptl_absorpt_correction_type multi-scan
_exptl_absorpt_process_details
;
    Higashi, T. (1995). Program for Absorption Correction.
    Rigaku Corporation, Tokyo, Japan.
;
_exptl_crystal_colour green
_exptl_crystal_density_diffrn 2.136
_exptl_crystal_density_method 'not measured'
_exptl_crystal_description block
_exptl_crystal_F_000 1051.00
_exptl_crystal_size_max 0.17
_exptl_crystal_size_mid 0.17
_exptl_crystal_size_min 0.06
_refine_diff_density_max 2.15
_refine_diff_density_min -2.87
_refine_ls_extinction_method none
_refine_ls_goodness_of_fit_ref 1.076
_refine_ls_hydrogen_treatment refall
_refine_ls_number_parameters 422
_refine_ls_number_reflns 7888
_refine_ls_R_factor_gt 0.0419
_refine_ls_shift/su_max 0.0010
_refine_ls_structure_factor_coef Fsqd
_refine_ls_weighting_details 'w = 1/[\s^2^(Fo^2^)+(0.0511P)^2^+1.0127P] where P=(Fo^2^+2Fc^2^)/3'
_refine_ls_weighting_scheme calc
_refine_ls_wR_factor_ref 0.1047
_reflns_number_gt 6855
_reflns_number_total 7888
_reflns_threshold_expression F^2^>2.0\s(F^2^)
_cod_data_source_file cg2011265_si_002.cif
_cod_data_source_block '_110114_CuW3Brpy'
_cod_original_formula_sum 'C56 H32 Br8 Cu3 N24 W2 '
_cod_database_code 4501345

loop_
_symmetry_equiv_pos_site_id
_symmetry_equiv_pos_as_xyz
1 +X,+Y,+Z
2 -X,-Y,-Z

loop_
_atom_site_label
_atom_site_type_symbol
_atom_site_fract_x
_atom_site_fract_y
_atom_site_fract_z
_atom_site_U_iso_or_equiv
_atom_site_adp_type
_atom_site_occupancy
_atom_site_symmetry_multiplicity
_atom_site_calc_flag
_atom_site_refinement_flags
W(1) W 0.22761(2) 0.596052(18) 0.297077(11) 0.01754(6) Uani 1.00 1 d .
Br(4) Br 0.27878(9) 0.89853(9) 0.52955(6) 0.0693(2) Uani 1.00 1 d .
Br(1) Br -0.10381(10) 0.70700(10) -0.08173(6) 0.0744(2) Uani 1.00 1 d .
Br(3) Br 0.85706(13) 0.08912(9) 0.19084(6) 0.0812(3) Uani 1.00 1 d .
Br(2) Br 0.53506(11) 0.99334(9) -0.14870(5) 0.0670(2) Uani 1.00 1 d .
Cu(2) Cu 0.75276(7) 0.51233(6) 0.36814(4) 0.02359(14) Uani 1.00 1 d .
Cu(1) Cu 0.5000 0.5000 0.0000 0.0322(2) Uani 1.00 2 d S
N(1) N 0.3922(5) 0.5109(4) 0.1116(2) 0.0327(10) Uani 1.00 1 d .
N(3) N 0.5695(5) 0.5161(4) 0.3345(3) 0.0304(10) Uani 1.00 1 d .
N(7) N -0.0084(6) 0.7503(5) 0.1543(3) 0.0499(14) Uani 1.00 1 d .
N(6) N -0.0168(7) 0.8439(5) 0.3869(4) 0.0627(19) Uani 1.00 1 d .
N(2) N 0.3558(8) 0.2847(5) 0.3254(5) 0.069(2) Uani 1.00 1 d .
N(4) N 0.2512(5) 0.5354(5) 0.5003(2) 0.0375(12) Uani 1.00 1 d .
N(8) N -0.0627(5) 0.5359(4) 0.3438(3) 0.0327(11) Uani 1.00 1 d .
N(10) N 0.3932(6) 0.7321(5) -0.0218(3) 0.0441(13) Uani 1.00 1 d .
N(9) N 0.3316(6) 0.4902(5) -0.0556(2) 0.0368(11) Uani 1.00 1 d .
N(12) N 0.6412(5) 0.6987(4) 0.3826(3) 0.0307(10) Uani 1.00 1 d .
N(11) N 0.8662(5) 0.3331(4) 0.3422(3) 0.0311(10) Uani 1.00 1 d .
N(5) N 0.3275(7) 0.8267(5) 0.2272(4) 0.0583(17) Uani 1.00 1 d .
C(11) C 0.1137(9) 0.4784(8) -0.1349(4) 0.056(2) Uani 1.00 1 d .
C(12) C 0.0865(8) 0.5727(7) -0.0886(4) 0.0459(16) Uani 1.00 1 d .
C(13) C 0.1950(7) 0.5770(6) -0.0491(3) 0.0388(14) Uani 1.00 1 d .
C(17) C 0.2185(9) 0.9379(8) 0.0142(5) 0.060(2) Uani 1.00 1 d .
C(9) C 0.3621(8) 0.3951(6) -0.1031(3) 0.0432(15) Uani 1.00 1 d .
C(10) C 0.2564(9) 0.3853(7) -0.1419(4) 0.0543(19) Uani 1.00 1 d .
C(21) C 1.0434(9) 0.0896(7) 0.3056(6) 0.069(2) Uani 1.00 1 d .
C(22) C 0.9163(7) 0.1575(5) 0.2670(4) 0.0426(15) Uani 1.00 1 d .
C(23) C 0.8302(7) 0.2798(6) 0.2876(3) 0.0365(13) Uani 1.00 1 d .
C(19) C 0.9894(8) 0.2637(6) 0.3820(5) 0.057(2) Uani 1.00 1 d .
C(27) C 0.4429(6) 0.8586(6) 0.4512(3) 0.0385(14) Uani 1.00 1 d .
C(26) C 0.4806(7) 0.9493(6) 0.4089(4) 0.0468(16) Uani 1.00 1 d .
C(28) C 0.5216(6) 0.7339(6) 0.4370(4) 0.0383(14) Uani 1.00 1 d .
C(24) C 0.6803(6) 0.7874(6) 0.3413(3) 0.0371(13) Uani 1.00 1 d .
C(1) C 0.3347(5) 0.5361(5) 0.1771(3) 0.0262(11) Uani 1.00 1 d .
C(3) C 0.4530(5) 0.5387(5) 0.3197(3) 0.0246(10) Uani 1.00 1 d .
C(7) C 0.0734(6) 0.6989(5) 0.2038(3) 0.0286(11) Uani 1.00 1 d .
C(6) C 0.0702(6) 0.7570(5) 0.3547(3) 0.0334(12) Uani 1.00 1 d .
C(2) C 0.3113(6) 0.3934(5) 0.3150(3) 0.0346(13) Uani 1.00 1 d .
C(8) C 0.0397(6) 0.5524(5) 0.3298(3) 0.0270(11) Uani 1.00 1 d .
C(4) C 0.2406(5) 0.5580(5) 0.4306(3) 0.0286(11) Uani 1.00 1 d .
C(5) C 0.2907(6) 0.7494(5) 0.2506(3) 0.0323(12) Uani 1.00 1 d .
C(16) C 0.2918(9) 0.9989(7) -0.0386(4) 0.0576(19) Uani 1.00 1 d .
C(14) C 0.4643(8) 0.7918(7) -0.0720(4) 0.0482(16) Uani 1.00 1 d .
C(18) C 0.2695(9) 0.8107(7) 0.0215(4) 0.0523(18) Uani 1.00 1 d .
C(20) C 1.0820(9) 0.1446(7) 0.3616(6) 0.077(2) Uani 1.00 1 d .
C(25) C 0.5995(8) 0.9152(6) 0.3536(4) 0.0466(16) Uani 1.00 1 d .
C(15) C 0.4219(8) 0.9196(7) -0.0818(4) 0.0469(16) Uani 1.00 1 d .
H(3) H 0.0398 0.4753 -0.1614 0.067 Uiso 1.00 1 c R
H(4) H 0.1724 0.6427 -0.0168 0.047 Uiso 1.00 1 c R
H(7) H 0.1333 0.9850 0.0449 0.072 Uiso 1.00 1 c R
H(1) H 0.4578 0.3349 -0.1095 0.052 Uiso 1.00 1 c R
H(2) H 0.2791 0.3177 -0.1725 0.065 Uiso 1.00 1 c R
H(11) H 1.1028 0.0072 0.2940 0.082 Uiso 1.00 1 c R
H(12) H 0.7437 0.3263 0.2618 0.044 Uiso 1.00 1 c R
H(9) H 1.0118 0.2971 0.4239 0.068 Uiso 1.00 1 c R
H(15) H 0.4259 1.0336 0.4177 0.056 Uiso 1.00 1 c R
H(16) H 0.4921 0.6732 0.4651 0.046 Uiso 1.00 1 c R
H(13) H 0.7624 0.7641 0.3038 0.044 Uiso 1.00 1 c R
H(6) H 0.2577 1.0863 -0.0452 0.069 Uiso 1.00 1 c R
H(5) H 0.5487 0.7426 -0.1024 0.058 Uiso 1.00 1 c R
H(8) H 0.2177 0.7738 0.0583 0.063 Uiso 1.00 1 c R
H(10) H 1.1706 0.1013 0.3857 0.092 Uiso 1.00 1 c R
H(14) H 0.6271 0.9761 0.3240 0.056 Uiso 1.00 1 c R

loop_
_atom_site_aniso_label
_atom_site_aniso_U_11
_atom_site_aniso_U_22
_atom_site_aniso_U_33
_atom_site_aniso_U_12
_atom_site_aniso_U_13
_atom_site_aniso_U_23
W(1) 0.01187(11) 0.02189(12) 0.01854(11) -0.00667(8) -0.00127(7) -0.00216(8)
Br(4) 0.0454(4) 0.0747(5) 0.0719(5) -0.0108(4) 0.0210(4) -0.0275(4)
Br(1) 0.0417(4) 0.0828(6) 0.0891(6) -0.0173(4) -0.0111(4) -0.0022(5)
Br(3) 0.1089(8) 0.0611(5) 0.0771(6) -0.0273(5) -0.0206(5) -0.0321(4)
Br(2) 0.0736(6) 0.0769(5) 0.0647(4) -0.0498(5) -0.0084(4) 0.0124(4)
Cu(2) 0.0147(3) 0.0314(3) 0.0258(3) -0.0105(2) -0.0025(2) -0.0025(2)
Cu(1) 0.0273(5) 0.0515(6) 0.0200(4) -0.0179(4) 0.0028(3) -0.0092(4)
N(1) 0.031(2) 0.036(2) 0.027(2) -0.011(2) -0.002(2) -0.006(2)
N(3) 0.017(2) 0.034(2) 0.040(2) -0.0100(19) -0.0030(19) -0.004(2)
N(7) 0.042(3) 0.055(3) 0.052(3) -0.019(2) -0.019(2) 0.005(2)
N(6) 0.055(4) 0.050(3) 0.066(4) -0.004(3) 0.017(3) -0.027(3)
N(2) 0.067(4) 0.028(3) 0.102(5) -0.013(3) -0.013(4) 0.003(3)
N(4) 0.034(2) 0.050(3) 0.022(2) -0.013(2) 0.0001(19) -0.001(2)
N(8) 0.022(2) 0.039(2) 0.038(2) -0.015(2) 0.002(2) -0.003(2)
N(10) 0.047(3) 0.049(3) 0.038(2) -0.024(2) 0.002(2) -0.000(2)
N(9) 0.043(3) 0.048(3) 0.024(2) -0.022(2) -0.003(2) -0.005(2)
N(12) 0.023(2) 0.033(2) 0.036(2) -0.011(2) -0.0019(19) -0.004(2)
N(11) 0.026(2) 0.033(2) 0.035(2) -0.012(2) -0.006(2) -0.002(2)
N(5) 0.054(4) 0.039(3) 0.086(4) -0.029(3) 0.005(3) 0.004(3)
C(11) 0.066(5) 0.074(5) 0.046(3) -0.046(4) -0.013(3) -0.001(3)
C(12) 0.045(4) 0.063(4) 0.037(3) -0.030(3) -0.003(2) -0.004(3)
C(13) 0.038(3) 0.039(3) 0.039(3) -0.014(2) 0.001(2) -0.012(2)
C(17) 0.048(4) 0.066(5) 0.062(4) -0.019(3) 0.009(3) -0.022(4)
C(9) 0.054(4) 0.041(3) 0.035(3) -0.018(3) -0.002(2) -0.011(2)
C(10) 0.067(5) 0.059(4) 0.047(3) -0.031(4) -0.001(3) -0.023(3)
C(21) 0.049(4) 0.030(3) 0.114(7) 0.001(3) -0.012(4) -0.017(4)
C(22) 0.050(4) 0.027(3) 0.047(3) -0.013(2) 0.002(3) -0.008(2)
C(23) 0.038(3) 0.041(3) 0.033(2) -0.018(2) -0.007(2) -0.002(2)
C(19) 0.044(4) 0.038(3) 0.089(5) -0.009(3) -0.040(4) -0.001(3)
C(27) 0.028(3) 0.044(3) 0.034(3) -0.006(2) 0.002(2) -0.010(2)
C(26) 0.041(4) 0.035(3) 0.056(4) -0.002(2) -0.012(3) -0.014(3)
C(28) 0.029(3) 0.041(3) 0.043(3) -0.012(2) -0.005(2) -0.003(2)
C(24) 0.031(3) 0.044(3) 0.038(3) -0.016(2) -0.003(2) -0.007(2)
C(1) 0.020(2) 0.031(2) 0.026(2) -0.010(2) -0.002(2) -0.001(2)
C(3) 0.024(2) 0.024(2) 0.027(2) -0.010(2) 0.003(2) -0.010(2)
C(7) 0.028(3) 0.032(2) 0.027(2) -0.012(2) -0.009(2) 0.001(2)
C(6) 0.034(3) 0.031(3) 0.035(2) -0.014(2) 0.002(2) -0.006(2)
C(2) 0.024(3) 0.034(3) 0.046(3) -0.012(2) 0.002(2) -0.008(2)
C(8) 0.024(2) 0.032(2) 0.024(2) -0.012(2) -0.001(2) 0.003(2)
C(4) 0.020(2) 0.040(3) 0.023(2) -0.010(2) 0.000(2) -0.006(2)
C(5) 0.024(3) 0.026(2) 0.045(3) -0.008(2) -0.005(2) -0.003(2)
C(16) 0.066(5) 0.053(4) 0.057(4) -0.026(4) -0.006(3) -0.009(3)
C(14) 0.046(4) 0.056(4) 0.044(3) -0.024(3) -0.004(3) -0.002(3)
C(18) 0.065(5) 0.063(4) 0.044(3) -0.042(4) -0.008(3) 0.003(3)
C(20) 0.043(4) 0.039(4) 0.134(8) 0.006(3) -0.039(5) -0.010(4)
C(25) 0.053(4) 0.034(3) 0.055(4) -0.020(3) -0.017(3) 0.004(3)
C(15) 0.057(4) 0.050(4) 0.045(3) -0.034(3) -0.008(3) 0.005(3)

loop_
_atom_type_symbol
_atom_type_description
_atom_type_scat_dispersion_real
_atom_type_scat_dispersion_imag
_atom_type_scat_source
C C 0.003 0.002
;
International Tables for Crystallography
(1992, Vol. C, Tables 4.2.6.8 and 6.1.1.4)
;
H H 0.000 0.000
;
International Tables for Crystallography
(1992, Vol. C, Table 6.1.1.4)
;
Cu Cu 0.320 1.265
;
International Tables for Crystallography
(1992, Vol. C, Tables 4.2.6.8 and 6.1.1.4)
;
W W -0.849 6.872
;
International Tables for Crystallography
(1992, Vol. C, Tables 4.2.6.8 and 6.1.1.4)
;
Br Br -0.290 2.459
;
International Tables for Crystallography
(1992, Vol. C, Tables 4.2.6.8 and 6.1.1.4)
;
N N 0.006 0.003
;
International Tables for Crystallography
(1992, Vol. C, Tables 4.2.6.8 and 6.1.1.4)
;

loop_
_geom_angle_atom_site_label_1
_geom_angle_atom_site_label_2
_geom_angle_atom_site_label_3
_geom_angle
_geom_angle_publ_flag
_geom_angle_site_symmetry_1
_geom_angle_site_symmetry_3
C(1) W(1) C(3) 79.2(2) yes . .
C(1) W(1) C(7) 72.19(18) yes . .
C(1) W(1) C(6) 141.9(2) yes . .
C(1) W(1) C(2) 75.7(2) yes . .
C(1) W(1) C(8) 112.1(2) yes . .
C(1) W(1) C(4) 145.36(17) yes . .
C(1) W(1) C(5) 79.7(2) yes . .
C(3) W(1) C(7) 141.1(2) yes . .
C(3) W(1) C(6) 116.6(2) yes . .
C(3) W(1) C(2) 77.0(2) yes . .
C(3) W(1) C(8) 144.27(19) yes . .
C(3) W(1) C(4) 73.4(2) yes . .
C(3) W(1) C(5) 70.9(2) yes . .
C(7) W(1) C(6) 75.6(2) yes . .
C(7) W(1) C(2) 119.2(2) yes . .
C(7) W(1) C(8) 72.8(2) yes . .
C(7) W(1) C(4) 141.48(19) yes . .
C(7) W(1) C(5) 78.4(2) yes . .
C(6) W(1) C(2) 139.4(2) yes . .
C(6) W(1) C(8) 76.1(2) yes . .
C(6) W(1) C(4) 71.1(2) yes . .
C(6) W(1) C(5) 74.4(2) yes . .
C(2) W(1) C(8) 73.7(2) yes . .
C(2) W(1) C(4) 77.7(2) yes . .
C(2) W(1) C(5) 142.5(2) yes . .
C(8) W(1) C(4) 80.8(2) yes . .
C(8) W(1) C(5) 142.83(19) yes . .
C(4) W(1) C(5) 110.0(2) yes . .
N(3) Cu(2) N(4) 105.4(2) yes . 2_666
N(3) Cu(2) N(8) 152.35(19) yes . 1_655
N(3) Cu(2) N(12) 87.8(2) yes . .
N(3) Cu(2) N(11) 91.7(2) yes . .
N(4) Cu(2) N(8) 102.2(2) yes 2_666 1_655
N(4) Cu(2) N(12) 91.35(19) yes 2_666 .
N(4) Cu(2) N(11) 94.07(19) yes 2_666 .
N(8) Cu(2) N(12) 89.7(2) yes 1_655 .
N(8) Cu(2) N(11) 88.2(2) yes 1_655 .
N(12) Cu(2) N(11) 174.50(19) yes . .
N(1) Cu(1) N(1) 180.0(3) yes . 2_665
N(1) Cu(1) N(10) 89.28(19) yes . .
N(1) Cu(1) N(10) 90.72(19) yes . 2_665
N(1) Cu(1) N(9) 91.9(2) yes . .
N(1) Cu(1) N(9) 88.1(2) yes . 2_665
N(1) Cu(1) N(10) 90.72(19) yes 2_665 .
N(1) Cu(1) N(10) 89.28(19) yes 2_665 2_665
N(1) Cu(1) N(9) 88.1(2) yes 2_665 .
N(1) Cu(1) N(9) 91.9(2) yes 2_665 2_665
N(10) Cu(1) N(10) 180.0(2) yes . 2_665
N(10) Cu(1) N(9) 92.7(2) yes . .
N(10) Cu(1) N(9) 87.3(2) yes . 2_665
N(10) Cu(1) N(9) 87.3(2) yes 2_665 .
N(10) Cu(1) N(9) 92.7(2) yes 2_665 2_665
N(9) Cu(1) N(9) 180 yes . 2_665
Cu(1) N(1) C(1) 167.5(6) yes . .
Cu(2) N(3) C(3) 168.1(4) yes . .
Cu(2) N(4) C(4) 172.6(6) yes 2_666 .
Cu(2) N(8) C(8) 178.3(4) yes 1_455 .
Cu(1) N(10) C(14) 120.4(4) yes . .
Cu(1) N(10) C(18) 124.8(5) yes . .
C(14) N(10) C(18) 114.4(6) yes . .
Cu(1) N(9) C(13) 122.4(5) yes . .
Cu(1) N(9) C(9) 119.6(4) yes . .
C(13) N(9) C(9) 118.0(6) yes . .
Cu(2) N(12) C(28) 117.9(4) yes . .
Cu(2) N(12) C(24) 123.2(3) yes . .
C(28) N(12) C(24) 118.9(5) yes . .
Cu(2) N(11) C(23) 124.3(3) yes . .
Cu(2) N(11) C(19) 117.2(5) yes . .
C(23) N(11) C(19) 118.5(5) yes . .
C(12) C(11) C(10) 118.0(9) yes . .
Br(1) C(12) C(11) 119.7(6) yes . .
Br(1) C(12) C(13) 119.2(5) yes . .
C(11) C(12) C(13) 121.0(6) yes . .
N(9) C(13) C(12) 122.1(6) yes . .
C(16) C(17) C(18) 120.7(7) yes . .
N(9) C(9) C(10) 122.0(6) yes . .
C(11) C(10) C(9) 118.9(8) yes . .
C(22) C(21) C(20) 119.2(6) yes . .
Br(3) C(22) C(21) 121.6(5) yes . .
Br(3) C(22) C(23) 120.3(5) yes . .
C(21) C(22) C(23) 118.1(7) yes . .
N(11) C(23) C(22) 122.9(6) yes . .
N(11) C(19) C(20) 121.1(8) yes . .
Br(4) C(27) C(26) 121.5(4) yes . .
Br(4) C(27) C(28) 117.8(5) yes . .
C(26) C(27) C(28) 120.7(5) yes . .
C(27) C(26) C(25) 119.0(6) yes . .
N(12) C(28) C(27) 120.8(6) yes . .
N(12) C(24) C(25) 121.0(5) yes . .
W(1) C(1) N(1) 175.9(5) yes . .
W(1) C(3) N(3) 175.0(5) yes . .
W(1) C(7) N(7) 178.2(6) yes . .
W(1) C(6) N(6) 179.0(6) yes . .
W(1) C(2) N(2) 179.3(6) yes . .
W(1) C(8) N(8) 175.9(4) yes . .
W(1) C(4) N(4) 178.1(4) yes . .
W(1) C(5) N(5) 178.0(5) yes . .
C(17) C(16) C(15) 115.8(7) yes . .
N(10) C(14) C(15) 124.9(6) yes . .
N(10) C(18) C(17) 124.4(8) yes . .
C(21) C(20) C(19) 119.9(8) yes . .
C(26) C(25) C(24) 119.6(7) yes . .
Br(2) C(15) C(16) 118.6(6) yes . .
Br(2) C(15) C(14) 121.7(5) yes . .
C(16) C(15) C(14) 119.7(7) yes . .
C(12) C(11) H(3) 121.0 no . .
C(10) C(11) H(3) 121.0 no . .
N(9) C(13) H(4) 119.0 no . .
C(12) C(13) H(4) 119.0 no . .
C(16) C(17) H(7) 119.6 no . .
C(18) C(17) H(7) 119.6 no . .
N(9) C(9) H(1) 119.0 no . .
C(10) C(9) H(1) 119.0 no . .
C(11) C(10) H(2) 120.5 no . .
C(9) C(10) H(2) 120.5 no . .
C(22) C(21) H(11) 120.4 no . .
C(20) C(21) H(11) 120.4 no . .
N(11) C(23) H(12) 118.5 no . .
C(22) C(23) H(12) 118.5 no . .
N(11) C(19) H(9) 119.5 no . .
C(20) C(19) H(9) 119.5 no . .
C(27) C(26) H(15) 120.5 no . .
C(25) C(26) H(15) 120.5 no . .
N(12) C(28) H(16) 119.6 no . .
C(27) C(28) H(16) 119.6 no . .
N(12) C(24) H(13) 119.5 no . .
C(25) C(24) H(13) 119.5 no . .
C(17) C(16) H(6) 122.1 no . .
C(15) C(16) H(6) 122.1 no . .
N(10) C(14) H(5) 117.6 no . .
C(15) C(14) H(5) 117.5 no . .
N(10) C(18) H(8) 117.8 no . .
C(17) C(18) H(8) 117.8 no . .
C(21) C(20) H(10) 120.0 no . .
C(19) C(20) H(10) 120.0 no . .
C(26) C(25) H(14) 120.2 no . .
C(24) C(25) H(14) 120.2 no . .

loop_
_geom_bond_atom_site_label_1
_geom_bond_atom_site_label_2
_geom_bond_distance
_geom_bond_publ_flag
_geom_bond_site_symmetry_2
W(1) C(1) 2.166(5) yes .
W(1) C(3) 2.160(5) yes .
W(1) C(7) 2.164(5) yes .
W(1) C(6) 2.138(5) yes .
W(1) C(2) 2.154(6) yes .
W(1) C(8) 2.168(6) yes .
W(1) C(4) 2.164(5) yes .
W(1) C(5) 2.175(7) yes .
Br(4) C(27) 1.893(6) yes .
Br(1) C(12) 1.906(6) yes .
Br(3) C(22) 1.857(8) yes .
Br(2) C(15) 1.878(8) yes .
Cu(2) N(3) 1.990(5) yes .
Cu(2) N(4) 2.133(4) yes 2_666
Cu(2) N(8) 1.994(6) yes 1_655
Cu(2) N(12) 2.029(4) yes .
Cu(2) N(11) 2.005(4) yes .
Cu(1) N(1) 1.988(4) yes .
Cu(1) N(1) 1.988(4) yes 2_665
Cu(1) N(10) 2.464(5) yes .
Cu(1) N(10) 2.464(5) yes 2_665
Cu(1) N(9) 2.089(6) yes .
Cu(1) N(9) 2.089(6) yes 2_665
N(1) C(1) 1.161(6) yes .
N(3) C(3) 1.147(8) yes .
N(7) C(7) 1.143(8) yes .
N(6) C(6) 1.169(7) yes .
N(2) C(2) 1.157(8) yes .
N(4) C(4) 1.134(6) yes .
N(8) C(8) 1.129(9) yes .
N(10) C(14) 1.343(11) yes .
N(10) C(18) 1.379(8) yes .
N(9) C(13) 1.328(7) yes .
N(9) C(9) 1.358(9) yes .
N(12) C(28) 1.353(7) yes .
N(12) C(24) 1.338(9) yes .
N(11) C(23) 1.327(10) yes .
N(11) C(19) 1.355(9) yes .
N(5) C(5) 1.127(10) yes .
C(11) C(12) 1.344(12) yes .
C(11) C(10) 1.397(10) yes .
C(12) C(13) 1.367(12) yes .
C(17) C(16) 1.389(13) yes .
C(17) C(18) 1.352(12) yes .
C(9) C(10) 1.368(13) yes .
C(21) C(22) 1.372(11) yes .
C(21) C(20) 1.374(16) yes .
C(22) C(23) 1.393(8) yes .
C(19) C(20) 1.375(10) yes .
C(27) C(26) 1.355(11) yes .
C(27) C(28) 1.378(9) yes .
C(26) C(25) 1.357(9) yes .
C(24) C(25) 1.404(9) yes .
C(16) C(15) 1.417(9) yes .
C(14) C(15) 1.369(11) yes .
C(11) H(3) 0.930 no .
C(13) H(4) 0.930 no .
C(17) H(7) 0.930 no .
C(9) H(1) 0.930 no .
C(10) H(2) 0.930 no .
C(21) H(11) 0.930 no .
C(23) H(12) 0.930 no .
C(19) H(9) 0.930 no .
C(26) H(15) 0.930 no .
C(28) H(16) 0.930 no .
C(24) H(13) 0.930 no .
C(16) H(6) 0.930 no .
C(14) H(5) 0.930 no .
C(18) H(8) 0.930 no .
C(20) H(10) 0.930 no .
C(25) H(14) 0.930 no .

loop_
_geom_contact_atom_site_label_1
_geom_contact_atom_site_label_2
_geom_contact_distance
_geom_contact_site_symmetry_2
Br(4) N(6) 3.391(5) 2_576
Br(2) N(5) 3.064(7) 2_675
N(7) C(11) 3.367(13) 2_565
N(7) C(10) 3.555(13) 2_565
N(6) Br(4) 3.391(5) 2_576
N(6) C(21) 3.274(11) 1_465
N(4) N(8) 3.214(7) 2_566
N(8) N(4) 3.214(7) 2_566
N(8) C(11) 3.544(9) 2_565
N(5) Br(2) 3.064(7) 2_675
N(5) C(21) 3.480(9) 1_465
C(11) N(7) 3.367(13) 2_565
C(11) N(8) 3.544(9) 2_565
C(10) N(7) 3.555(13) 2_565
C(21) N(6) 3.274(11) 1_645
C(21) N(5) 3.480(9) 1_645
C(26) C(26) 3.480(11) 2_676
Br(4) H(10) 3.032 1_465
Br(4) H(14) 3.406 2_676
Br(1) H(6) 3.165 2_575
Br(3) H(7) 3.348 1_645
Br(3) H(14) 3.532 1_545
Br(2) H(2) 3.585 1_565
Br(2) H(14) 3.376 2_675
N(7) H(3) 2.797 2_565
N(7) H(2) 3.150 2_565
N(7) H(6) 3.045 2_575
N(6) H(11) 2.858 1_465
N(2) H(15) 2.950 1_545
N(2) H(14) 3.501 1_545
N(8) H(3) 2.966 2_565
N(8) H(2) 3.538 2_565
N(5) H(11) 2.608 1_465
C(17) H(7) 3.520 2_575
C(27) H(15) 3.306 2_676
C(27) H(10) 3.175 1_465
C(26) H(15) 3.151 2_676
C(26) H(10) 2.926 1_465
C(7) H(3) 2.944 2_565
C(6) H(11) 3.115 1_465
C(8) H(3) 3.054 2_565
C(5) H(11) 2.948 1_465
C(20) H(15) 3.366 1_645
H(3) N(7) 2.797 2_565
H(3) N(8) 2.966 2_565
H(3) C(7) 2.944 2_565
H(3) C(8) 3.054 2_565
H(7) Br(3) 3.348 1_465
H(7) C(17) 3.520 2_575
H(7) H(7) 3.107 2_575
H(2) Br(2) 3.585 1_545
H(2) N(7) 3.150 2_565
H(2) N(8) 3.538 2_565
H(2) H(6) 3.247 1_545
H(11) N(6) 2.858 1_645
H(11) N(5) 2.608 1_645
H(11) C(6) 3.115 1_645
H(11) C(5) 2.948 1_645
H(15) N(2) 2.950 1_565
H(15) C(27) 3.306 2_676
H(15) C(26) 3.151 2_676
H(15) C(20) 3.366 1_465
H(15) H(15) 3.079 2_676
H(15) H(10) 2.469 1_465
H(6) Br(1) 3.165 2_575
H(6) N(7) 3.045 2_575
H(6) H(2) 3.247 1_565
H(10) Br(4) 3.032 1_645
H(10) C(27) 3.175 1_645
H(10) C(26) 2.926 1_645
H(10) H(15) 2.469 1_645
H(14) Br(4) 3.406 2_676
H(14) Br(3) 3.532 1_565
H(14) Br(2) 3.376 2_675
H(14) N(2) 3.501 1_565

loop_
_geom_torsion_atom_site_label_1
_geom_torsion_atom_site_label_2
_geom_torsion_atom_site_label_3
_geom_torsion_atom_site_label_4
_geom_torsion
_geom_torsion_site_symmetry_1
_geom_torsion_site_symmetry_3
_geom_torsion_site_symmetry_4
C(1) W(1) C(3) N(3) 135(5) . . .
C(3) W(1) C(1) N(1) -82(7) . . .
C(1) W(1) C(7) N(7) 73(15) . . .
C(7) W(1) C(1) N(1) 71(7) . . .
C(1) W(1) C(6) N(6) 135(35) . . .
C(6) W(1) C(1) N(1) 37(7) . . .
C(1) W(1) C(2) N(2) 171(36) . . .
C(2) W(1) C(1) N(1) -162(7) . . .
C(1) W(1) C(8) N(8) -80(7) . . .
C(8) W(1) C(1) N(1) 133(7) . . .
C(1) W(1) C(4) N(4) 6(10) . . .
C(4) W(1) C(1) N(1) -120(7) . . .
C(1) W(1) C(5) N(5) -80(17) . . .
C(5) W(1) C(1) N(1) -10(7) . . .
C(3) W(1) C(7) N(7) 118(15) . . .
C(7) W(1) C(3) N(3) 92(5) . . .
C(3) W(1) C(6) N(6) -117(35) . . .
C(6) W(1) C(3) N(3) -8(5) . . .
C(3) W(1) C(2) N(2) 89(55) . . .
C(2) W(1) C(3) N(3) -147(5) . . .
C(3) W(1) C(8) N(8) 177(4) . . .
C(8) W(1) C(3) N(3) -111(5) . . .
C(3) W(1) C(4) N(4) -33(20) . . .
C(4) W(1) C(3) N(3) -66(5) . . .
C(3) W(1) C(5) N(5) 2(14) . . .
C(5) W(1) C(3) N(3) 53(5) . . .
C(7) W(1) C(6) N(6) 102(35) . . .
C(6) W(1) C(7) N(7) -128(15) . . .
C(7) W(1) C(2) N(2) -129(55) . . .
C(2) W(1) C(7) N(7) 11(15) . . .
C(7) W(1) C(8) N(8) -19(7) . . .
C(8) W(1) C(7) N(7) -48(15) . . .
C(7) W(1) C(4) N(4) 169(20) . . .
C(4) W(1) C(7) N(7) -97(15) . . .
C(7) W(1) C(5) N(5) -153(17) . . .
C(5) W(1) C(7) N(7) 156(15) . . .
C(6) W(1) C(2) N(2) -27(49) . . .
C(2) W(1) C(6) N(6) -16(33) . . .
C(6) W(1) C(8) N(8) 60(7) . . .
C(8) W(1) C(6) N(6) 27(35) . . .
C(6) W(1) C(4) N(4) -160(20) . . .
C(4) W(1) C(6) N(6) -58(35) . . .
C(6) W(1) C(5) N(5) 129(17) . . .
C(5) W(1) C(6) N(6) -176(28) . . .
C(2) W(1) C(8) N(8) -147(7) . . .
C(8) W(1) C(2) N(2) -70(55) . . .
C(2) W(1) C(4) N(4) 47(20) . . .
C(4) W(1) C(2) N(2) 13(46) . . .
C(2) W(1) C(5) N(5) -30(17) . . .
C(5) W(1) C(2) N(2) 120(55) . . .
C(8) W(1) C(4) N(4) 122(20) . . .
C(4) W(1) C(8) N(8) 133(7) . . .
C(8) W(1) C(5) N(5) 167(16) . . .
C(5) W(1) C(8) N(8) 22(7) . . .
C(4) W(1) C(5) N(5) 66(17) . . .
C(5) W(1) C(4) N(4) -95(20) . . .
N(3) Cu(2) N(4) C(4) -171(3) . 2_666 2_666
N(4) Cu(2) N(3) C(3) 81(2) 2_666 . .
N(3) Cu(2) N(8) C(8) 70(16) . 1_655 1_655
N(8) Cu(2) N(3) C(3) -95(2) 1_655 . .
N(3) Cu(2) N(12) C(28) 58.5(5) . . .
N(3) Cu(2) N(12) C(24) -121.6(5) . . .
N(12) Cu(2) N(3) C(3) -10(2) . . .
N(3) Cu(2) N(11) C(23) 25.8(5) . . .
N(3) Cu(2) N(11) C(19) -155.9(5) . . .
N(11) Cu(2) N(3) C(3) 176(2) . . .
N(4) Cu(2) N(8) C(8) -106(16) 2_666 1_655 1_655
N(8) Cu(2) N(4) C(4) 7(3) 1_655 2_666 2_666
N(4) Cu(2) N(12) C(28) -46.9(5) 2_666 . .
N(4) Cu(2) N(12) C(24) 133.1(5) 2_666 . .
N(12) Cu(2) N(4) C(4) -83(3) . 2_666 2_666
N(4) Cu(2) N(11) C(23) 131.4(5) 2_666 . .
N(4) Cu(2) N(11) C(19) -50.3(5) 2_666 . .
N(11) Cu(2) N(4) C(4) 96(3) . 2_666 2_666
N(8) Cu(2) N(12) C(28) -149.1(5) 1_655 . .
N(8) Cu(2) N(12) C(24) 30.9(5) 1_655 . .
N(12) Cu(2) N(8) C(8) -15(16) . 1_655 1_655
N(8) Cu(2) N(11) C(23) -126.5(5) 1_655 . .
N(8) Cu(2) N(11) C(19) 51.8(5) 1_655 . .
N(11) Cu(2) N(8) C(8) 160(16) . 1_655 1_655
N(12) Cu(2) N(11) C(23) -58(2) . . .
N(12) Cu(2) N(11) C(19) 120(2) . . .
N(11) Cu(2) N(12) C(28) 143(2) . . .
N(11) Cu(2) N(12) C(24) -37(2) . . .
N(1) Cu(1) N(10) C(14) 152.4(6) . . .
N(1) Cu(1) N(10) C(18) -19.8(6) . . .
N(10) Cu(1) N(1) C(1) -36(2) . . .
N(1) Cu(1) N(10) C(14) 27.6(6) . 2_665 2_665
N(1) Cu(1) N(10) C(18) -160.2(6) . 2_665 2_665
N(10) Cu(1) N(1) C(1) 144(2) 2_665 . .
N(1) Cu(1) N(9) C(13) 55.3(5) . . .
N(1) Cu(1) N(9) C(9) -127.5(4) . . .
N(9) Cu(1) N(1) C(1) -129(2) . . .
N(1) Cu(1) N(9) C(13) 124.7(5) . 2_665 2_665
N(1) Cu(1) N(9) C(9) -52.5(4) . 2_665 2_665
N(9) Cu(1) N(1) C(1) 51(2) 2_665 . .
N(1) Cu(1) N(10) C(14) -27.6(6) 2_665 . .
N(1) Cu(1) N(10) C(18) 160.2(6) 2_665 . .
N(10) Cu(1) N(1) C(1) -143.6(19) . 2_665 2_665
N(1) Cu(1) N(10) C(14) -152.4(6) 2_665 2_665 2_665
N(1) Cu(1) N(10) C(18) 19.8(6) 2_665 2_665 2_665
N(10) Cu(1) N(1) C(1) 36.4(19) 2_665 2_665 2_665
N(1) Cu(1) N(9) C(13) -124.7(5) 2_665 . .
N(1) Cu(1) N(9) C(9) 52.5(4) 2_665 . .
N(9) Cu(1) N(1) C(1) -51.0(19) . 2_665 2_665
N(1) Cu(1) N(9) C(13) -55.3(5) 2_665 2_665 2_665
N(1) Cu(1) N(9) C(9) 127.5(4) 2_665 2_665 2_665
N(9) Cu(1) N(1) C(1) 129.0(19) 2_665 2_665 2_665
N(10) Cu(1) N(9) C(13) -34.0(5) . . .
N(10) Cu(1) N(9) C(9) 143.2(4) . . .
N(9) Cu(1) N(10) C(14) -115.7(6) . . .
N(9) Cu(1) N(10) C(18) 72.1(6) . . .
N(10) Cu(1) N(9) C(13) -146.0(5) . 2_665 2_665
N(10) Cu(1) N(9) C(9) 36.8(4) . 2_665 2_665
N(9) Cu(1) N(10) C(14) 64.3(6) 2_665 . .
N(9) Cu(1) N(10) C(18) -107.9(6) 2_665 . .
N(10) Cu(1) N(9) C(13) 146.0(5) 2_665 . .
N(10) Cu(1) N(9) C(9) -36.8(4) 2_665 . .
N(9) Cu(1) N(10) C(14) -64.3(6) . 2_665 2_665
N(9) Cu(1) N(10) C(18) 107.9(6) . 2_665 2_665
N(10) Cu(1) N(9) C(13) 34.0(5) 2_665 2_665 2_665
N(10) Cu(1) N(9) C(9) -143.2(4) 2_665 2_665 2_665
N(9) Cu(1) N(10) C(14) 115.7(6) 2_665 2_665 2_665
N(9) Cu(1) N(10) C(18) -72.1(6) 2_665 2_665 2_665
Cu(1) N(1) C(1) W(1) 16(8) . . .
Cu(2) N(3) C(3) W(1) -6(7) . . .
Cu(2) N(4) C(4) W(1) -120(18) 2_666 . .
Cu(2) N(8) C(8) W(1) -30(22) 1_455 . .
Cu(1) N(10) C(14) C(15) -173.1(6) . . .
Cu(1) N(10) C(18) C(17) 174.2(6) . . .
C(14) N(10) C(18) C(17) 1.6(12) . . .
C(18) N(10) C(14) C(15) -0.2(9) . . .
Cu(1) N(9) C(13) C(12) 177.2(5) . . .
Cu(1) N(9) C(9) C(10) -179.0(5) . . .
C(13) N(9) C(9) C(10) -1.7(10) . . .
C(9) N(9) C(13) C(12) -0.0(9) . . .
Cu(2) N(12) C(28) C(27) 178.4(5) . . .
Cu(2) N(12) C(24) C(25) -179.9(4) . . .
C(28) N(12) C(24) C(25) -0.0(10) . . .
C(24) N(12) C(28) C(27) -1.5(10) . . .
Cu(2) N(11) C(23) C(22) 175.8(5) . . .
Cu(2) N(11) C(19) C(20) -173.0(6) . . .
C(23) N(11) C(19) C(20) 5.4(11) . . .
C(19) N(11) C(23) C(22) -2.5(10) . . .
C(12) C(11) C(10) C(9) -1.3(11) . . .
C(10) C(11) C(12) Br(1) 176.6(5) . . .
C(10) C(11) C(12) C(13) -0.4(10) . . .
Br(1) C(12) C(13) N(9) -176.0(5) . . .
C(11) C(12) C(13) N(9) 1.0(11) . . .
C(16) C(17) C(18) N(10) -1.0(14) . . .
C(18) C(17) C(16) C(15) -1.1(13) . . .
N(9) C(9) C(10) C(11) 2.3(11) . . .
C(22) C(21) C(20) C(19) 3.8(14) . . .
C(20) C(21) C(22) Br(3) -179.9(5) . . .
C(20) C(21) C(22) C(23) -0.9(12) . . .
Br(3) C(22) C(23) N(11) 179.3(5) . . .
C(21) C(22) C(23) N(11) 0.3(9) . . .
N(11) C(19) C(20) C(21) -6.1(14) . . .
Br(4) C(27) C(26) C(25) 179.9(4) . . .
Br(4) C(27) C(28) N(12) -179.1(5) . . .
C(26) C(27) C(28) N(12) 2.3(11) . . .
C(28) C(27) C(26) C(25) -1.6(11) . . .
C(27) C(26) C(25) C(24) 0.1(10) . . .
N(12) C(24) C(25) C(26) 0.7(11) . . .
C(17) C(16) C(15) Br(2) -175.7(6) . . .
C(17) C(16) C(15) C(14) 2.3(12) . . .
N(10) C(14) C(15) Br(2) 176.2(6) . . .
N(10) C(14) C(15) C(16) -1.8(13) . . .
